data_4081951
loop_
_publ_author_name
'Alzamly, Ahmed'
'Gambarotta, Sandro'
'Korobkov, Ilia'

_publ_section_title
;
 Synthesis, Structures, and Ethylene Oligomerization Activity of
 Bis(phosphanylamine)pyridine Chromium/Aluminate Complexes
;
_journal_issue 23
_journal_name_full Organometallics
_journal_page_first 7107
_journal_paper_doi 10.1021/om4008289
_journal_volume 32
_journal_year 2013
_chemical_formula_sum 'C78.5 H90 Al4 Cl6 Cr2 N6 P4'
_chemical_formula_weight 1666.06
_chemical_name_systematic
; 
 ? 
;
_space_group_crystal_system triclinic
_space_group_IT_number 2
_space_group_name_Hall '-P 1'
_space_group_name_H-M_alt 'P -1'
_symmetry_space_group_name_Hall '-P 1'
_symmetry_space_group_name_H-M 'P -1'
_atom_sites_solution_hydrogens geom
_audit_creation_method SHELXL-2013
_cell_angle_alpha 89.610(2)
_cell_angle_beta 73.977(2)
_cell_angle_gamma 77.743(2)
_cell_formula_units_Z 2
_cell_length_a 14.5638(5)
_cell_length_b 18.7481(6)
_cell_length_c 19.6790(7)
_cell_measurement_reflns_used 9993
_cell_measurement_temperature 200(2)
_cell_measurement_theta_max 23.14
_cell_measurement_theta_min 2.37
_cell_volume 5039.1(3)
_computing_cell_refinement 'APEX II, Bruker (2009)'
_computing_data_collection 'APEX II, Bruker (2009)'
_computing_data_reduction 'XPREP, Bruker (2009)'
_computing_molecular_graphics 'SHELXTL, Bruker (2004)'
_computing_publication_material 'SHELXTL, Bruker (2004)'
_computing_structure_refinement 'SHELXL-2013 (Sheldrick, 2013)'
_computing_structure_solution 'SHELXS-03 (Sheldrick, 2003)'
_diffrn_ambient_temperature 200(2)
_diffrn_measured_fraction_theta_full 0.666
_diffrn_measured_fraction_theta_max 0.989
_diffrn_measurement_device_type 'Bruker APEX-II CCD'
_diffrn_measurement_method '\f and \w scans'
_diffrn_radiation_type MoK\a
_diffrn_radiation_wavelength 0.71073
_diffrn_reflns_av_R_equivalents 0.0930
_diffrn_reflns_av_unetI/netI 0.0941
_diffrn_reflns_Laue_measured_fraction_full 0.666
_diffrn_reflns_Laue_measured_fraction_max 0.989
_diffrn_reflns_limit_h_max 15
_diffrn_reflns_limit_h_min -15
_diffrn_reflns_limit_k_max 19
_diffrn_reflns_limit_k_min -19
_diffrn_reflns_limit_l_max 20
_diffrn_reflns_limit_l_min -20
_diffrn_reflns_number 58646
_diffrn_reflns_point_group_measured_fraction_full 0.666
_diffrn_reflns_point_group_measured_fraction_max 0.989
_diffrn_reflns_theta_full 25.242
_diffrn_reflns_theta_max 21.967
_diffrn_reflns_theta_min 1.768
_exptl_absorpt_coefficient_mu 0.510
_exptl_absorpt_correction_T_max 0.975
_exptl_absorpt_correction_T_min 0.946
_exptl_absorpt_correction_type multi-scan
_exptl_absorpt_process_details 'SADABS, Bruker (2003)'
_exptl_crystal_density_diffrn 1.098
_exptl_crystal_density_meas ?
_exptl_crystal_description block
_exptl_crystal_F_000 1730
_exptl_crystal_size_max 0.110
_exptl_crystal_size_mid 0.060
_exptl_crystal_size_min 0.050
_refine_diff_density_max 1.226
_refine_diff_density_min -0.860
_refine_diff_density_rms 0.119
_refine_ls_extinction_method none
_refine_ls_goodness_of_fit_ref 1.036
_refine_ls_hydrogen_treatment constr
_refine_ls_matrix_type full
_refine_ls_number_parameters 853
_refine_ls_number_reflns 12171
_refine_ls_number_restraints 5
_refine_ls_restrained_S_all 1.037
_refine_ls_R_factor_all 0.1360
_refine_ls_R_factor_gt 0.0824
_refine_ls_shift/su_max 0.002
_refine_ls_shift/su_mean 0.000
_refine_ls_structure_factor_coef Fsqd
_refine_ls_weighting_details 'w=1/[\s^2^(Fo^2^)+(0.1461P)^2^+8.6474P] where P=(Fo^2^+2Fc^2^)/3'
_refine_ls_weighting_scheme calc
_refine_ls_wR_factor_gt 0.2187
_refine_ls_wR_factor_ref 0.2522
_reflns_Friedel_coverage 0.000
_reflns_number_gt 7589
_reflns_number_total 12171
_reflns_threshold_expression 'I > 2\s(I)'
_cod_data_source_file om4008289_si_002.cif
_cod_data_source_block sg227
_cod_depositor_comments
;
The following automatic conversions were performed:

'_exptl_crystal_density_meas' value 'n/a' was changed to '?' - the
value is perceived as not measured.

Automatic conversion script
Id: cif_fix_values 3008 2015-01-20 13:52:24Z robertas 
;
_cod_original_formula_sum 'C78.50 H90 Al4 Cl6 Cr2 N6 P4'
_cod_database_code 4081951
_shelx_space_group_comment
; 
The symmetry employed for this shelxl refinement is uniquely defined 
by the following loop, which should always be used as a source of 
symmetry information in preference to the above space-group names. 
They are only intended as comments. 
;
_shelx_estimated_absorpt_t_min 0.946
_shelx_estimated_absorpt_t_max 0.975
_shelxl_version_number 2013-3

loop_
_space_group_symop_operation_xyz
'x, y, z'
'-x, -y, -z'

loop_
_atom_site_label
_atom_site_type_symbol
_atom_site_fract_x
_atom_site_fract_y
_atom_site_fract_z
_atom_site_U_iso_or_equiv
_atom_site_adp_type
_atom_site_occupancy
_atom_site_site_symmetry_order
_atom_site_calc_flag
_atom_site_refinement_flags_posn
_atom_site_refinement_flags_adp
_atom_site_refinement_flags_occupancy
_atom_site_disorder_assembly
_atom_site_disorder_group
Cr1 Cr 0.73779(5) 0.46104(4) 0.30803(4) 0.0288(2) Uani 1 1 d . . . . .
Cr2 Cr 0.25630(5) 0.04132(4) 0.19202(4) 0.0296(2) Uani 1 1 d . . . . .
Al1 Al 0.82651(11) 0.43055(8) 0.45238(8) 0.0444(5) Uani 1 1 d . . . . .
Al2 Al 0.45437(10) 0.68378(7) 0.33815(8) 0.0336(4) Uani 1 1 d . . . . .
Al3 Al 0.17919(10) 0.03780(9) 0.04359(8) 0.0436(5) Uani 1 1 d . . . . .
Al4 Al 0.54089(10) 0.16995(7) 0.16205(8) 0.0331(4) Uani 1 1 d . . . . .
Cl1 Cl 0.67980(8) 0.43099(6) 0.43398(6) 0.0386(4) Uani 1 1 d . . . . .
Cl2 Cl 0.88743(8) 0.46017(7) 0.33629(7) 0.0423(4) Uani 1 1 d . . . . .
Cl3 Cl 0.43069(8) 0.71165(6) 0.23262(6) 0.0394(4) Uani 1 1 d . . . . .
Cl4 Cl 0.32287(8) -0.00926(6) 0.06714(7) 0.0389(4) Uani 1 1 d . . . . .
Cl5 Cl 0.11121(8) 0.08997(7) 0.15750(7) 0.0439(4) Uani 1 1 d . . . . .
Cl6 Cl 0.56567(8) 0.18901(6) 0.26732(6) 0.0394(3) Uani 1 1 d . . . . .
N1 N 0.6473(2) 0.33640(19) 0.2765(2) 0.0366(12) Uani 1 1 d . . . . .
H1A H 0.6275 0.2953 0.2755 0.044 Uiso 1 1 calc R U . . .
N2 N 0.6026(2) 0.46449(17) 0.29374(18) 0.0231(10) Uani 1 1 d . . . . .
N3 N 0.5588(2) 0.59478(18) 0.31418(19) 0.0278(11) Uani 1 1 d . . . . .
N4 N 0.3455(3) -0.1126(2) 0.2275(2) 0.0435(12) Uani 1 1 d . . . . .
H4B H 0.3638 -0.1598 0.2320 0.052 Uiso 1 1 calc R U . . .
N5 N 0.3908(2) 0.00117(18) 0.20936(18) 0.0251(10) Uani 1 1 d . . . . .
N6 N 0.4370(2) 0.11540(19) 0.1872(2) 0.0313(11) Uani 1 1 d . . . . .
P1 P 0.76410(9) 0.33024(6) 0.27467(7) 0.0329(4) Uani 1 1 d . . . . .
P2 P 0.66776(8) 0.58986(6) 0.32847(6) 0.0274(3) Uani 1 1 d . . . . .
P3 P 0.23083(8) -0.08150(6) 0.22420(7) 0.0336(4) Uani 1 1 d . . . . .
P4 P 0.32720(8) 0.14735(6) 0.17205(6) 0.0281(3) Uani 1 1 d . . . . .
C1 C 0.5789(3) 0.4016(2) 0.2795(2) 0.0266(13) Uani 1 1 d . . . . .
C2 C 0.4903(3) 0.3993(2) 0.2690(3) 0.0365(14) Uani 1 1 d . . . . .
H2A H 0.4747 0.3540 0.2609 0.044 Uiso 1 1 calc R U . . .
C3 C 0.4245(3) 0.4646(3) 0.2706(3) 0.0438(15) Uani 1 1 d . . . . .
H3A H 0.3627 0.4648 0.2632 0.053 Uiso 1 1 calc R U . . .
C4 C 0.4490(3) 0.5300(2) 0.2830(3) 0.0367(14) Uani 1 1 d . . . . .
H4A H 0.4049 0.5752 0.2824 0.044 Uiso 1 1 calc R U . . .
C5 C 0.5370(3) 0.5292(2) 0.2960(2) 0.0255(13) Uani 1 1 d . . . . .
C6 C 0.8417(3) 0.2937(3) 0.1882(3) 0.0386(15) Uani 1 1 d . . . . .
C7 C 0.8158(4) 0.2437(3) 0.1481(3) 0.0598(19) Uani 1 1 d . . . . .
H7A H 0.7551 0.2299 0.1669 0.072 Uiso 1 1 calc R U . . .
C8 C 0.8731(5) 0.2142(4) 0.0839(3) 0.082(2) Uani 1 1 d . . . . .
H8A H 0.8531 0.1808 0.0580 0.099 Uiso 1 1 calc R U . . .
C9 C 0.9589(5) 0.2337(4) 0.0581(3) 0.083(2) Uani 1 1 d . . . . .
H9A H 0.9987 0.2148 0.0123 0.099 Uiso 1 1 calc R U . . .
C10 C 0.9915(5) 0.2801(4) 0.0954(4) 0.089(3) Uani 1 1 d . . . . .
H10A H 1.0544 0.2906 0.0770 0.107 Uiso 1 1 calc R U . . .
C11 C 0.9295(4) 0.3117(3) 0.1618(3) 0.0563(19) Uani 1 1 d . . . . .
H11A H 0.9494 0.3454 0.1876 0.068 Uiso 1 1 calc R U . . .
C12 C 0.7865(3) 0.2545(2) 0.3313(3) 0.0390(15) Uani 1 1 d . . . . .
C13 C 0.7131(4) 0.2440(3) 0.3895(3) 0.0467(17) Uani 1 1 d . . . . .
H13A H 0.6500 0.2754 0.3998 0.056 Uiso 1 1 calc R U . . .
C14 C 0.7317(4) 0.1874(3) 0.4326(3) 0.060(2) Uani 1 1 d . . . . .
H14A H 0.6814 0.1800 0.4728 0.073 Uiso 1 1 calc R U . . .
C15 C 0.8245(4) 0.1413(3) 0.4170(3) 0.068(2) Uani 1 1 d . . . . .
H15A H 0.8375 0.1024 0.4466 0.082 Uiso 1 1 calc R U . . .
C16 C 0.8957(4) 0.1519(3) 0.3598(3) 0.066(2) Uani 1 1 d . . . . .
H16A H 0.9586 0.1202 0.3495 0.079 Uiso 1 1 calc R U . . .
C17 C 0.8786(4) 0.2079(3) 0.3161(3) 0.0519(17) Uani 1 1 d . . . . .
H17A H 0.9293 0.2146 0.2759 0.062 Uiso 1 1 calc R U . . .
C18 C 0.7370(3) 0.6450(2) 0.2666(2) 0.0341(14) Uani 1 1 d . . . . .
C19 C 0.6991(4) 0.6873(3) 0.2186(3) 0.0435(15) Uani 1 1 d . . . . .
H19A H 0.6324 0.6923 0.2198 0.052 Uiso 1 1 calc R U . . .
C20 C 0.7578(4) 0.7216(3) 0.1698(3) 0.0643(18) Uani 1 1 d . . . . .
H20A H 0.7314 0.7487 0.1359 0.077 Uiso 1 1 calc R U . . .
C21 C 0.8522(4) 0.7191(3) 0.1671(3) 0.0637(18) Uani 1 1 d . . . . .
H21A H 0.8905 0.7455 0.1334 0.076 Uiso 1 1 calc R U . . .
C22 C 0.8931(4) 0.6761(3) 0.2160(3) 0.0605(18) Uani 1 1 d . . . . .
H22A H 0.9597 0.6721 0.2148 0.073 Uiso 1 1 calc R U . . .
C23 C 0.8344(3) 0.6408(2) 0.2649(3) 0.0422(15) Uani 1 1 d . . . . .
H23A H 0.8605 0.6128 0.2983 0.051 Uiso 1 1 calc R U . . .
C24 C 0.6411(3) 0.6321(2) 0.4169(2) 0.0335(13) Uani 1 1 d . . . . .
C25 C 0.6892(4) 0.6845(3) 0.4309(3) 0.0465(16) Uani 1 1 d . . . . .
H25A H 0.7389 0.6985 0.3942 0.056 Uiso 1 1 calc R U . . .
C26 C 0.6637(4) 0.7167(3) 0.4997(3) 0.0567(17) Uani 1 1 d . . . . .
H26A H 0.6955 0.7529 0.5100 0.068 Uiso 1 1 calc R U . . .
C27 C 0.5920(4) 0.6950(3) 0.5519(3) 0.0561(18) Uani 1 1 d . . . . .
H27A H 0.5729 0.7173 0.5984 0.067 Uiso 1 1 calc R U . . .
C28 C 0.5479(4) 0.6417(3) 0.5378(3) 0.0478(17) Uani 1 1 d . . . . .
H28A H 0.5007 0.6261 0.5752 0.057 Uiso 1 1 calc R U . . .
C29 C 0.5698(3) 0.6104(3) 0.4717(2) 0.0345(14) Uani 1 1 d . . . . .
H29A H 0.5372 0.5742 0.4627 0.041 Uiso 1 1 calc R U . . .
C30 C 0.7868(4) 0.4809(3) 0.2005(3) 0.0526(17) Uani 1 1 d . . . . .
H30A H 0.7995 0.5302 0.1958 0.079 Uiso 1 1 calc R U . . .
H30B H 0.7365 0.4767 0.1772 0.079 Uiso 1 1 calc R U . . .
H30C H 0.8472 0.4450 0.1781 0.079 Uiso 1 1 calc R U . . .
C31 C 0.8990(4) 0.3323(3) 0.4607(3) 0.0599(19) Uani 1 1 d . . . . .
H31A H 0.8756 0.3172 0.5091 0.090 Uiso 1 1 calc R U . . .
H31B H 0.9689 0.3320 0.4499 0.090 Uiso 1 1 calc R U . . .
H31C H 0.8888 0.2983 0.4273 0.090 Uiso 1 1 calc R U . . .
C32 C 0.8157(4) 0.5130(3) 0.5148(3) 0.075(2) Uani 1 1 d . . . . .
H32A H 0.7900 0.5012 0.5640 0.113 Uiso 1 1 calc R U . . .
H32B H 0.7713 0.5557 0.5039 0.113 Uiso 1 1 calc R U . . .
H32C H 0.8805 0.5238 0.5081 0.113 Uiso 1 1 calc R U . . .
C33 C 0.3344(4) 0.6647(3) 0.4005(3) 0.0527(18) Uani 1 1 d . . . . .
H33A H 0.3440 0.6524 0.4469 0.079 Uiso 1 1 calc R U . . .
H33B H 0.3169 0.6237 0.3801 0.079 Uiso 1 1 calc R U . . .
H33C H 0.2815 0.7083 0.4060 0.079 Uiso 1 1 calc R U . . .
C34 C 0.4946(4) 0.7658(2) 0.3726(3) 0.0465(16) Uani 1 1 d . . . . .
H34A H 0.5057 0.7557 0.4189 0.070 Uiso 1 1 calc R U . . .
H34B H 0.4432 0.8101 0.3770 0.070 Uiso 1 1 calc R U . . .
H34C H 0.5553 0.7730 0.3391 0.070 Uiso 1 1 calc R U . . .
C35 C 0.4149(3) -0.0707(2) 0.2238(2) 0.0274(13) Uani 1 1 d . . . . .
C36 C 0.5034(3) -0.1026(2) 0.2346(3) 0.0377(15) Uani 1 1 d . . . . .
H36A H 0.5194 -0.1532 0.2422 0.045 Uiso 1 1 calc R U . . .
C37 C 0.5681(3) -0.0583(2) 0.2340(3) 0.0382(14) Uani 1 1 d . . . . .
H37A H 0.6292 -0.0780 0.2428 0.046 Uiso 1 1 calc R U . . .
C38 C 0.5445(3) 0.0143(2) 0.2208(3) 0.0380(14) Uani 1 1 d . . . . .
H38A H 0.5887 0.0448 0.2214 0.046 Uiso 1 1 calc R U . . .
C39 C 0.4564(3) 0.0432(2) 0.2065(2) 0.0251(12) Uani 1 1 d . . . . .
C40 C 0.1508(3) -0.0926(2) 0.3086(3) 0.0382(15) Uani 1 1 d . . . . .
C41 C 0.0535(4) -0.0529(3) 0.3281(3) 0.0588(19) Uani 1 1 d . . . . .
H41A H 0.0316 -0.0186 0.2970 0.071 Uiso 1 1 calc R U . . .
C42 C -0.0108(4) -0.0626(3) 0.3915(4) 0.077(2) Uani 1 1 d . . . . .
H42A H -0.0766 -0.0356 0.4036 0.092 Uiso 1 1 calc R U . . .
C43 C 0.0197(6) -0.1108(4) 0.4369(4) 0.094(3) Uani 1 1 d . . . . .
H43A H -0.0251 -0.1172 0.4806 0.113 Uiso 1 1 calc R U . . .
C44 C 0.1143(5) -0.1502(4) 0.4201(4) 0.087(3) Uani 1 1 d . . . . .
H44A H 0.1353 -0.1838 0.4520 0.104 Uiso 1 1 calc R U . . .
C45 C 0.1792(4) -0.1407(3) 0.3563(3) 0.065(2) Uani 1 1 d . . . . .
H45A H 0.2450 -0.1678 0.3450 0.078 Uiso 1 1 calc R U . . .
C46 C 0.2127(3) -0.1510(3) 0.1676(3) 0.0358(14) Uani 1 1 d . . . . .
C47 C 0.2891(4) -0.1862(3) 0.1122(3) 0.0526(17) Uani 1 1 d . . . . .
H47A H 0.3514 -0.1744 0.1038 0.063 Uiso 1 1 calc R U . . .
C48 C 0.2764(4) -0.2387(3) 0.0685(3) 0.066(2) Uani 1 1 d . . . . .
H48A H 0.3305 -0.2630 0.0311 0.080 Uiso 1 1 calc R U . . .
C49 C 0.1900(5) -0.2558(3) 0.0781(3) 0.073(2) Uani 1 1 d . . . . .
H49A H 0.1823 -0.2918 0.0477 0.088 Uiso 1 1 calc R U . . .
C50 C 0.1129(4) -0.2214(3) 0.1315(3) 0.0798(19) Uani 1 1 d . . . . .
H50A H 0.0510 -0.2336 0.1387 0.096 Uiso 1 1 calc R U . . .
C51 C 0.1239(4) -0.1670(3) 0.1771(3) 0.0554(17) Uani 1 1 d . . . . .
H51A H 0.0693 -0.1422 0.2138 0.066 Uiso 1 1 calc R U . . .
C52 C 0.2622(3) 0.2254(2) 0.2321(2) 0.0302(13) Uani 1 1 d . . . . .
C53 C 0.2999(3) 0.2548(2) 0.2787(3) 0.0399(15) Uani 1 1 d . . . . .
H53A H 0.3654 0.2354 0.2793 0.048 Uiso 1 1 calc R U . . .
C54 C 0.2424(4) 0.3135(3) 0.3257(3) 0.0532(17) Uani 1 1 d . . . . .
H54A H 0.2696 0.3330 0.3581 0.064 Uiso 1 1 calc R U . . .
C55 C 0.1495(4) 0.3428(3) 0.3262(3) 0.0554(18) Uani 1 1 d . . . . .
H55A H 0.1123 0.3832 0.3579 0.067 Uiso 1 1 calc R U . . .
C56 C 0.1088(4) 0.3139(3) 0.2803(3) 0.0541(18) Uani 1 1 d . . . . .
H56A H 0.0430 0.3340 0.2808 0.065 Uiso 1 1 calc R U . . .
C57 C 0.1631(3) 0.2562(3) 0.2340(3) 0.0460(16) Uani 1 1 d . . . . .
H57A H 0.1344 0.2364 0.2027 0.055 Uiso 1 1 calc R U . . .
C58 C 0.3542(3) 0.1827(2) 0.0840(2) 0.0311(13) Uani 1 1 d . . . . .
C59 C 0.3079(3) 0.2502(3) 0.0682(3) 0.0446(16) Uani 1 1 d . . . . .
H59A H 0.2580 0.2810 0.1040 0.054 Uiso 1 1 calc R U . . .
C60 C 0.3351(4) 0.2728(3) -0.0006(3) 0.0566(18) Uani 1 1 d . . . . .
H60A H 0.3045 0.3196 -0.0116 0.068 Uiso 1 1 calc R U . . .
C61 C 0.4057(4) 0.2280(3) -0.0525(3) 0.0568(18) Uani 1 1 d . . . . .
H61A H 0.4241 0.2438 -0.0993 0.068 Uiso 1 1 calc R U . . .
C62 C 0.4496(3) 0.1605(3) -0.0370(3) 0.0480(17) Uani 1 1 d . . . . .
H62A H 0.4975 0.1293 -0.0736 0.058 Uiso 1 1 calc R U . . .
C63 C 0.4264(3) 0.1374(3) 0.0294(2) 0.0355(14) Uani 1 1 d . . . . .
H63A H 0.4585 0.0906 0.0394 0.043 Uiso 1 1 calc R U . . .
C64 C 0.1996(4) 0.0783(3) 0.2974(3) 0.0504(17) Uani 1 1 d . . . . .
H64A H 0.1946 0.1312 0.3013 0.076 Uiso 1 1 calc R U . . .
H64B H 0.2429 0.0535 0.3246 0.076 Uiso 1 1 calc R U . . .
H64C H 0.1344 0.0677 0.3161 0.076 Uiso 1 1 calc R U . . .
C65 C 0.1086(3) -0.0367(3) 0.0357(3) 0.0581(18) Uani 1 1 d . . . . .
H65A H 0.1345 -0.0607 -0.0119 0.087 Uiso 1 1 calc R U . . .
H65B H 0.0390 -0.0142 0.0440 0.087 Uiso 1 1 calc R U . . .
H65C H 0.1165 -0.0730 0.0709 0.087 Uiso 1 1 calc R U . . .
C66 C 0.1987(4) 0.1117(3) -0.0243(3) 0.064(2) Uani 1 1 d . . . . .
H66A H 0.2275 0.0883 -0.0720 0.096 Uiso 1 1 calc R U . . .
H66B H 0.2429 0.1399 -0.0135 0.096 Uiso 1 1 calc R U . . .
H66C H 0.1356 0.1444 -0.0219 0.096 Uiso 1 1 calc R U . . .
C67 C 0.6598(4) 0.1099(3) 0.0984(3) 0.0567(18) Uani 1 1 d . . . . .
H67A H 0.6487 0.1017 0.0525 0.085 Uiso 1 1 calc R U . . .
H67B H 0.6765 0.0628 0.1190 0.085 Uiso 1 1 calc R U . . .
H67C H 0.7138 0.1352 0.0919 0.085 Uiso 1 1 calc R U . . .
C68 C 0.5018(3) 0.2669(2) 0.1283(3) 0.0394(14) Uani 1 1 d . . . . .
H68A H 0.4899 0.2619 0.0821 0.059 Uiso 1 1 calc R U . . .
H68B H 0.5542 0.2935 0.1236 0.059 Uiso 1 1 calc R U . . .
H68C H 0.4419 0.2940 0.1622 0.059 Uiso 1 1 calc R U . . .
C69 C 0.8114(5) 0.9860(4) 0.2547(4) 0.124(6) Uiso 0.5 1 d G . P A 1
C70 C 0.8413(7) 0.9103(4) 0.2490(5) 0.080(4) Uiso 0.5 1 d DG . P A 1
H70A H 0.8894 0.8867 0.2079 0.097 Uiso 0.5 1 calc R U P A 1
C71 C 0.8008(10) 0.8690(5) 0.3036(7) 0.178(10) Uiso 0.5 1 d G . P A 1
H71A H 0.8212 0.8172 0.2998 0.214 Uiso 0.5 1 calc R U P A 1
C72 C 0.7303(10) 0.9035(7) 0.3638(6) 0.182(10) Uiso 0.5 1 d G . P A 1
H72A H 0.7026 0.8753 0.4011 0.218 Uiso 0.5 1 calc R U P A 1
C73 C 0.7004(8) 0.9793(7) 0.3694(4) 0.121(6) Uiso 0.5 1 d G . P A 1
H73A H 0.6522 1.0029 0.4106 0.145 Uiso 0.5 1 calc R U P A 1
C74 C 0.7409(6) 1.0205(5) 0.3149(4) 0.093(5) Uiso 0.5 1 d DG . P A 1
H74A H 0.7205 1.0723 0.3187 0.112 Uiso 0.5 1 calc R U P A 1
C75 C 0.8470(11) 1.0219(6) 0.2082(8) 0.111(6) Uiso 0.5 1 d D . P A 1
H75A H 0.8923 0.9894 0.1688 0.167 Uiso 0.5 1 calc R U P A 1
H75B H 0.8827 1.0527 0.2261 0.167 Uiso 0.5 1 calc R U P A 1
H75C H 0.7952 1.0529 0.1916 0.167 Uiso 0.5 1 calc R U P A 1
C76 C 0.7837(4) 0.9208(3) 0.3139(3) 0.073(4) Uiso 0.5 1 d G . P B 2
C77 C 0.7467(5) 0.9953(3) 0.3299(4) 0.060(3) Uiso 0.5 1 d DG . P B 2
H77A H 0.7029 1.0121 0.3751 0.072 Uiso 0.5 1 calc R U P B 2
C78 C 0.7739(7) 1.0452(4) 0.2799(5) 0.069(4) Uiso 0.5 1 d G . P B 2
H78A H 0.7487 1.0961 0.2908 0.082 Uiso 0.5 1 calc R U P B 2
C79 C 0.8380(8) 1.0206(5) 0.2137(5) 0.147(8) Uiso 0.5 1 d G . P B 2
H79A H 0.8566 1.0548 0.1795 0.177 Uiso 0.5 1 calc R U P B 2
C80 C 0.8750(7) 0.9462(6) 0.1977(4) 0.104(5) Uiso 0.5 1 d G . P B 2
H80A H 0.9188 0.9294 0.1525 0.125 Uiso 0.5 1 calc R U P B 2
C81 C 0.8478(5) 0.8963(4) 0.2477(3) 0.098(5) Uiso 0.5 1 d DG . P B 2
H81A H 0.8731 0.8454 0.2368 0.117 Uiso 0.5 1 calc R U P B 2
C82 C 0.7544(11) 0.8657(7) 0.3684(7) 0.118(6) Uiso 0.5 1 d D . P B 2
H82A H 0.7085 0.8917 0.4116 0.177 Uiso 0.5 1 calc R U P B 2
H82B H 0.8129 0.8376 0.3794 0.177 Uiso 0.5 1 calc R U P B 2
H82C H 0.7230 0.8325 0.3492 0.177 Uiso 0.5 1 calc R U P B 2
C83 C 0.8715(5) 0.4412(4) 0.7115(4) 0.142(3) Uiso 0.5 1 d DG . P C 1
C84 C 0.9504(6) 0.4116(5) 0.6538(5) 0.142(3) Uiso 0.5 1 d DG . P C 1
H84A H 0.9889 0.4423 0.6265 0.170 Uiso 0.5 1 calc R U P C 1
C85 C 0.9728(9) 0.3370(6) 0.6361(6) 0.142(3) Uiso 0.5 1 d G . P C 1
H85A H 1.0266 0.3168 0.5967 0.170 Uiso 0.5 1 calc R U P C 1
C86 C 0.9164(10) 0.2920(5) 0.6761(7) 0.142(3) Uiso 0.5 1 d G . P C 1
H86A H 0.9317 0.2411 0.6640 0.170 Uiso 0.5 1 calc R U P C 1
C87 C 0.8376(9) 0.3216(5) 0.7337(7) 0.142(3) Uiso 0.5 1 d G . P C 1
H87A H 0.7991 0.2909 0.7610 0.170 Uiso 0.5 1 calc R U P C 1
C88 C 0.8152(7) 0.3962(5) 0.7514(5) 0.142(3) Uiso 0.5 1 d DG . P C 1
H88A H 0.7613 0.4164 0.7908 0.170 Uiso 0.5 1 calc R U P C 1
C89 C 0.8622(9) 0.5146(6) 0.7402(7) 0.142(3) Uiso 0.5 1 d D . P C 1
H89A H 0.9270 0.5263 0.7294 0.212 Uiso 0.5 1 calc R U P C 1
H89B H 0.8335 0.5171 0.7917 0.212 Uiso 0.5 1 calc R U P C 1
H89C H 0.8197 0.5499 0.7189 0.212 Uiso 0.5 1 calc R U P C 1

loop_
_atom_site_aniso_label
_atom_site_aniso_U_11
_atom_site_aniso_U_22
_atom_site_aniso_U_33
_atom_site_aniso_U_23
_atom_site_aniso_U_13
_atom_site_aniso_U_12
Cr1 0.0268(4) 0.0224(4) 0.0377(4) 0.0020(3) -0.0122(3) -0.0021(3)
Cr2 0.0245(3) 0.0219(4) 0.0459(4) 0.0045(3) -0.0180(3) -0.0016(3)
Al1 0.0430(8) 0.0445(9) 0.0480(9) 0.0044(7) -0.0241(6) 0.0001(7)
Al2 0.0370(7) 0.0231(7) 0.0401(8) 0.0041(6) -0.0161(6) 0.0016(6)
Al3 0.0396(7) 0.0467(9) 0.0486(8) 0.0021(7) -0.0263(6) -0.0003(7)
Al4 0.0314(7) 0.0299(7) 0.0404(8) 0.0016(6) -0.0127(6) -0.0086(6)
Cl1 0.0381(6) 0.0359(6) 0.0421(7) 0.0066(6) -0.0147(5) -0.0044(5)
Cl2 0.0304(6) 0.0428(7) 0.0552(7) 0.0082(6) -0.0174(5) -0.0038(5)
Cl3 0.0493(6) 0.0277(6) 0.0464(7) 0.0081(5) -0.0257(5) -0.0037(5)
Cl4 0.0327(6) 0.0348(6) 0.0506(7) -0.0017(6) -0.0198(5) 0.0007(5)
Cl5 0.0289(6) 0.0438(7) 0.0581(7) -0.0030(6) -0.0220(5) 0.0068(5)
Cl6 0.0483(6) 0.0305(6) 0.0480(7) 0.0019(5) -0.0236(5) -0.0139(5)
N1 0.0299(18) 0.0206(18) 0.064(3) -0.0026(18) -0.0167(17) -0.0103(15)
N2 0.0230(17) 0.0186(17) 0.0251(19) 0.0003(16) -0.0044(15) -0.0021(14)
N3 0.0242(18) 0.0207(18) 0.037(2) 0.0042(17) -0.0086(15) -0.0013(15)
N4 0.045(2) 0.0172(19) 0.076(3) 0.0095(19) -0.0319(18) -0.0054(16)
N5 0.0169(16) 0.0253(18) 0.038(2) 0.0020(16) -0.0163(14) -0.0025(14)
N6 0.0320(19) 0.0240(19) 0.040(2) 0.0027(17) -0.0161(15) -0.0039(15)
P1 0.0321(6) 0.0229(6) 0.0414(7) -0.0004(6) -0.0110(5) 0.0001(5)
P2 0.0313(6) 0.0229(6) 0.0298(6) 0.0022(5) -0.0124(5) -0.0052(5)
P3 0.0283(6) 0.0237(6) 0.0539(8) 0.0051(6) -0.0202(5) -0.0052(5)
P4 0.0273(6) 0.0212(6) 0.0362(7) 0.0023(5) -0.0133(5) -0.0008(5)
C1 0.030(2) 0.019(2) 0.029(2) -0.001(2) -0.0070(19) -0.0035(18)
C2 0.038(2) 0.019(2) 0.058(3) -0.002(2) -0.021(2) -0.0072(19)
C3 0.031(2) 0.053(3) 0.057(3) 0.005(3) -0.026(2) -0.012(2)
C4 0.034(2) 0.017(2) 0.066(3) 0.003(2) -0.027(2) -0.0017(19)
C5 0.035(2) 0.020(2) 0.023(2) 0.0062(19) -0.0123(18) -0.0050(18)
C6 0.039(3) 0.035(3) 0.038(3) 0.005(2) -0.010(2) -0.001(2)
C7 0.069(3) 0.047(3) 0.060(4) -0.008(3) -0.015(3) -0.009(3)
C8 0.086(5) 0.080(4) 0.056(4) -0.030(3) 0.002(4) 0.006(4)
C9 0.088(4) 0.090(5) 0.047(4) -0.017(3) -0.017(3) 0.027(4)
C10 0.045(4) 0.142(6) 0.065(4) 0.015(4) -0.008(3) 0.004(4)
C11 0.033(3) 0.080(4) 0.053(3) 0.001(3) -0.008(2) -0.011(3)
C12 0.044(3) 0.019(2) 0.056(3) -0.002(2) -0.024(2) 0.002(2)
C13 0.050(3) 0.035(3) 0.044(3) 0.008(3) 0.002(3) -0.005(2)
C14 0.076(4) 0.050(3) 0.048(3) 0.005(3) -0.005(3) -0.011(3)
C15 0.087(4) 0.051(3) 0.066(4) 0.024(3) -0.032(3) 0.000(3)
C16 0.058(3) 0.047(3) 0.085(4) 0.011(3) -0.025(3) 0.010(3)
C17 0.043(3) 0.043(3) 0.073(4) 0.010(3) -0.028(2) 0.001(2)
C18 0.046(2) 0.030(2) 0.033(3) 0.004(2) -0.016(2) -0.0158(19)
C19 0.048(3) 0.056(3) 0.040(3) 0.023(2) -0.023(2) -0.026(2)
C20 0.080(3) 0.082(4) 0.056(3) 0.041(3) -0.039(2) -0.048(3)
C21 0.064(3) 0.081(4) 0.069(4) 0.039(3) -0.033(3) -0.048(2)
C22 0.045(3) 0.068(3) 0.083(4) 0.030(3) -0.025(3) -0.037(2)
C23 0.043(2) 0.039(3) 0.059(3) 0.016(2) -0.029(2) -0.022(2)
C24 0.043(2) 0.024(2) 0.039(3) 0.000(2) -0.0245(19) -0.002(2)
C25 0.057(3) 0.046(3) 0.039(3) 0.001(2) -0.018(2) -0.011(2)
C26 0.072(3) 0.061(3) 0.049(3) -0.007(3) -0.030(2) -0.021(3)
C27 0.068(3) 0.059(3) 0.038(3) -0.011(3) -0.021(2) 0.001(3)
C28 0.041(3) 0.067(3) 0.029(3) 0.001(3) -0.010(2) 0.002(3)
C29 0.027(2) 0.037(3) 0.037(3) 0.004(2) -0.011(2) 0.000(2)
C30 0.058(3) 0.054(3) 0.048(3) 0.002(3) -0.021(2) -0.007(3)
C31 0.053(3) 0.065(4) 0.066(4) 0.025(3) -0.025(3) -0.012(3)
C32 0.086(4) 0.078(4) 0.078(4) 0.008(3) -0.058(3) -0.005(3)
C33 0.043(3) 0.051(3) 0.054(3) 0.011(3) -0.010(3) 0.004(3)
C34 0.057(3) 0.027(3) 0.054(3) 0.001(2) -0.021(2) 0.000(2)
C35 0.027(2) 0.017(2) 0.041(3) 0.006(2) -0.0187(18) -0.0012(18)
C36 0.031(2) 0.018(2) 0.065(3) 0.010(2) -0.022(2) 0.0015(19)
C37 0.026(2) 0.032(3) 0.064(3) 0.007(2) -0.0276(19) -0.0017(19)
C38 0.036(2) 0.023(2) 0.066(3) 0.009(2) -0.029(2) -0.0128(18)
C39 0.023(2) 0.023(2) 0.034(2) -0.0021(19) -0.0189(16) -0.0003(17)
C40 0.041(2) 0.031(2) 0.048(3) 0.010(2) -0.021(2) -0.010(2)
C41 0.048(3) 0.057(3) 0.066(4) 0.009(3) -0.011(3) -0.006(3)
C42 0.053(4) 0.063(4) 0.097(5) 0.006(4) 0.003(4) -0.007(3)
C43 0.125(6) 0.079(5) 0.063(5) 0.015(4) -0.003(4) -0.023(4)
C44 0.105(5) 0.087(5) 0.063(4) 0.021(4) -0.025(4) -0.005(4)
C45 0.058(3) 0.065(4) 0.070(4) 0.021(3) -0.015(3) -0.009(3)
C46 0.028(2) 0.038(3) 0.044(3) 0.003(2) -0.016(2) -0.006(2)
C47 0.047(3) 0.034(3) 0.080(4) -0.002(3) -0.022(3) -0.008(2)
C48 0.073(4) 0.048(3) 0.077(4) -0.014(3) -0.026(3) -0.008(3)
C49 0.095(4) 0.059(3) 0.073(4) -0.008(3) -0.029(3) -0.028(3)
C50 0.089(3) 0.090(4) 0.106(4) 0.023(3) -0.071(2) -0.062(2)
C51 0.043(3) 0.065(3) 0.066(3) 0.000(3) -0.026(2) -0.017(2)
C52 0.038(2) 0.017(2) 0.038(3) 0.000(2) -0.0179(19) 0.0005(19)
C53 0.035(3) 0.025(2) 0.055(3) -0.002(2) -0.015(2) 0.005(2)
C54 0.064(3) 0.048(3) 0.050(3) -0.011(3) -0.023(2) -0.008(3)
C55 0.045(3) 0.039(3) 0.072(4) -0.020(3) -0.015(3) 0.011(2)
C56 0.036(3) 0.042(3) 0.073(4) -0.019(3) -0.019(2) 0.019(2)
C57 0.039(2) 0.045(3) 0.059(3) -0.005(3) -0.027(2) -0.001(2)
C58 0.028(2) 0.032(2) 0.037(2) -0.001(2) -0.0169(18) -0.0038(19)
C59 0.043(3) 0.037(3) 0.054(3) 0.004(3) -0.022(2) 0.002(2)
C60 0.065(3) 0.052(3) 0.058(3) 0.031(3) -0.032(2) -0.005(3)
C61 0.056(3) 0.077(4) 0.042(3) 0.025(3) -0.021(2) -0.017(3)
C62 0.040(3) 0.063(3) 0.042(3) 0.000(3) -0.012(2) -0.012(2)
C63 0.033(2) 0.039(3) 0.036(3) 0.004(2) -0.015(2) -0.005(2)
C64 0.052(3) 0.040(3) 0.061(3) 0.002(3) -0.020(2) -0.007(2)
C65 0.043(3) 0.068(4) 0.070(3) 0.004(3) -0.032(2) -0.003(3)
C66 0.073(4) 0.064(4) 0.050(3) 0.003(3) -0.023(3) 0.004(3)
C67 0.047(3) 0.067(3) 0.065(3) -0.005(3) -0.028(2) -0.015(2)
C68 0.048(3) 0.032(2) 0.048(3) 0.008(2) -0.022(2) -0.018(2)

loop_
_atom_type_symbol
_atom_type_description
_atom_type_scat_dispersion_real
_atom_type_scat_dispersion_imag
_atom_type_scat_source
C C 0.0033 0.0016 'International Tables Vol C Tables 4.2.6.8 and 6.1.1.4'
H H 0.0000 0.0000 'International Tables Vol C Tables 4.2.6.8 and 6.1.1.4'
N N 0.0061 0.0033 'International Tables Vol C Tables 4.2.6.8 and 6.1.1.4'
P P 0.1023 0.0942 'International Tables Vol C Tables 4.2.6.8 and 6.1.1.4'
Cl Cl 0.1484 0.1585 'International Tables Vol C Tables 4.2.6.8 and 6.1.1.4'
Al Al 0.0645 0.0514 'International Tables Vol C Tables 4.2.6.8 and 6.1.1.4'
Cr Cr 0.3209 0.6236 'International Tables Vol C Tables 4.2.6.8 and 6.1.1.4'

loop_
_geom_angle_atom_site_label_1
_geom_angle_atom_site_label_2
_geom_angle_atom_site_label_3
_geom_angle
N2 Cr1 C30 87.83(18)
N2 Cr1 Cl2 174.55(10)
C30 Cr1 Cl2 97.12(16)
N2 Cr1 P2 79.68(10)
C30 Cr1 P2 87.20(15)
Cl2 Cr1 P2 98.24(5)
N2 Cr1 P1 82.81(10)
C30 Cr1 P1 89.01(16)
Cl2 Cr1 P1 99.49(5)
P2 Cr1 P1 162.20(6)
N2 Cr1 Cl1 91.41(10)
C30 Cr1 Cl1 177.10(16)
Cl2 Cr1 Cl1 83.75(5)
P2 Cr1 Cl1 95.43(4)
P1 Cr1 Cl1 88.12(5)
N5 Cr2 C64 89.71(18)
N5 Cr2 Cl5 173.02(10)
C64 Cr2 Cl5 96.32(15)
N5 Cr2 P4 79.04(10)
C64 Cr2 P4 87.47(16)
Cl5 Cr2 P4 97.67(5)
N5 Cr2 P3 82.96(10)
C64 Cr2 P3 90.16(15)
Cl5 Cr2 P3 100.48(5)
P4 Cr2 P3 161.85(5)
N5 Cr2 Cl4 90.02(10)
C64 Cr2 Cl4 177.13(16)
Cl5 Cr2 Cl4 84.13(5)
P4 Cr2 Cl4 95.29(5)
P3 Cr2 Cl4 86.97(5)
C32 Al1 C31 123.3(3)
C32 Al1 Cl1 110.21(19)
C31 Al1 Cl1 112.5(2)
C32 Al1 Cl2 108.6(2)
C31 Al1 Cl2 106.43(18)
Cl1 Al1 Cl2 90.62(7)
C33 Al2 C34 113.0(2)
C33 Al2 N3 111.7(2)
C34 Al2 N3 113.27(19)
C33 Al2 Cl3 108.89(19)
C34 Al2 Cl3 107.00(17)
N3 Al2 Cl3 102.23(13)
C66 Al3 C65 123.0(3)
C66 Al3 Cl4 108.8(2)
C65 Al3 Cl4 112.11(17)
C66 Al3 Cl5 111.02(18)
C65 Al3 Cl5 106.02(17)
Cl4 Al3 Cl5 91.29(7)
N6 Al4 C68 114.41(19)
N6 Al4 C67 110.5(2)
C68 Al4 C67 113.5(2)
N6 Al4 Cl6 101.95(13)
C68 Al4 Cl6 105.94(16)
C67 Al4 Cl6 109.72(19)
Al1 Cl1 Cr1 92.23(6)
Al1 Cl2 Cr1 93.39(6)
Al3 Cl4 Cr2 91.63(5)
Al3 Cl5 Cr2 92.92(5)
C1 N1 P1 125.0(3)
C1 N2 C5 119.1(4)
C1 N2 Cr1 119.2(3)
C5 N2 Cr1 121.7(3)
C5 N3 P2 117.4(3)
C5 N3 Al2 119.4(3)
P2 N3 Al2 122.3(2)
C35 N4 P3 126.0(3)
C39 N5 C35 118.7(3)
C39 N5 Cr2 122.4(3)
C35 N5 Cr2 118.9(3)
C39 N6 P4 116.9(3)
C39 N6 Al4 120.7(3)
P4 N6 Al4 121.5(2)
N1 P1 C6 108.9(2)
N1 P1 C12 102.8(2)
C6 P1 C12 102.9(2)
N1 P1 Cr1 93.45(13)
C6 P1 Cr1 120.07(17)
C12 P1 Cr1 125.75(17)
N3 P2 C18 110.0(2)
N3 P2 C24 105.36(19)
C18 P2 C24 107.3(2)
N3 P2 Cr1 101.40(13)
C18 P2 Cr1 113.00(14)
C24 P2 Cr1 119.17(15)
N4 P3 C40 107.8(2)
N4 P3 C46 103.2(2)
C40 P3 C46 102.6(2)
N4 P3 Cr2 93.84(14)
C40 P3 Cr2 119.28(16)
C46 P3 Cr2 126.98(17)
N6 P4 C52 108.7(2)
N6 P4 C58 105.73(19)
C52 P4 C58 105.8(2)
N6 P4 Cr2 101.38(13)
C52 P4 Cr2 115.03(15)
C58 P4 Cr2 119.39(16)
N2 C1 C2 122.8(4)
N2 C1 N1 118.1(4)
C2 C1 N1 119.1(4)
C1 C2 C3 118.2(4)
C2 C3 C4 119.7(5)
C5 C4 C3 119.9(4)
N2 C5 C4 120.3(4)
N2 C5 N3 119.7(4)
C4 C5 N3 120.0(4)
C11 C6 C7 118.1(5)
C11 C6 P1 120.1(4)
C7 C6 P1 121.8(4)
C8 C7 C6 123.2(6)
C9 C8 C7 117.9(7)
C8 C9 C10 122.4(6)
C9 C10 C11 118.8(6)
C6 C11 C10 119.4(6)
C13 C12 C17 119.9(5)
C13 C12 P1 120.4(3)
C17 C12 P1 119.7(4)
C12 C13 C14 119.8(5)
C13 C14 C15 119.8(5)
C16 C15 C14 119.9(6)
C15 C16 C17 121.2(5)
C16 C17 C12 119.5(5)
C19 C18 C23 118.7(4)
C19 C18 P2 123.0(4)
C23 C18 P2 118.2(4)
C20 C19 C18 119.7(5)
C21 C20 C19 122.9(6)
C20 C21 C22 118.6(5)
C23 C22 C21 118.6(5)
C22 C23 C18 121.5(5)
C25 C24 C29 119.9(4)
C25 C24 P2 122.0(3)
C29 C24 P2 118.2(4)
C24 C25 C26 119.5(5)
C27 C26 C25 119.0(5)
C28 C27 C26 120.7(5)
C29 C28 C27 121.7(5)
C28 C29 C24 119.2(5)
N5 C35 C36 123.0(4)
N5 C35 N4 117.6(4)
C36 C35 N4 119.4(4)
C35 C36 C37 117.5(4)
C38 C37 C36 120.2(4)
C37 C38 C39 120.2(4)
N5 C39 C38 120.2(4)
N5 C39 N6 120.2(4)
C38 C39 N6 119.6(4)
C45 C40 C41 117.1(5)
C45 C40 P3 123.0(4)
C41 C40 P3 119.9(4)
C42 C41 C40 121.1(6)
C43 C42 C41 120.2(6)
C42 C43 C44 120.6(6)
C43 C44 C45 119.4(7)
C40 C45 C44 121.6(5)
C51 C46 C47 118.5(5)
C51 C46 P3 121.3(4)
C47 C46 P3 120.2(4)
C46 C47 C48 120.9(5)
C49 C48 C47 121.1(5)
C48 C49 C50 119.5(6)
C49 C50 C51 120.5(5)
C46 C51 C50 119.5(5)
C53 C52 C57 117.6(4)
C53 C52 P4 124.2(3)
C57 C52 P4 118.1(4)
C52 C53 C54 120.3(5)
C55 C54 C53 121.7(5)
C54 C55 C56 119.6(5)
C57 C56 C55 120.1(5)
C56 C57 C52 120.9(5)
C59 C58 C63 119.1(4)
C59 C58 P4 123.7(3)
C63 C58 P4 117.2(3)
C58 C59 C60 119.3(4)
C61 C60 C59 120.5(5)
C62 C61 C60 120.0(5)
C63 C62 C61 121.1(4)
C62 C63 C58 120.0(4)
C75 C69 C70 120.2(6)
C75 C69 C74 119.7(6)
C70 C69 C74 120.0
C69 C70 C71 120.0
C72 C71 C70 120.0
C71 C72 C73 120.0
C74 C73 C72 120.0
C73 C74 C69 120.0
C77 C76 C81 120.0
C77 C76 C82 120.4(5)
C81 C76 C82 119.6(5)
C78 C77 C76 120.0
C77 C78 C79 120.0
C80 C79 C78 120.0
C79 C80 C81 120.0
C80 C81 C76 120.0
C84 C83 C88 120.0
C84 C83 C89 119.6(5)
C88 C83 C89 118.7(5)
C85 C84 C83 120.0
C84 C85 C86 120.0
C87 C86 C85 120.0
C88 C87 C86 120.0
C87 C88 C83 120.0

loop_
_geom_bond_atom_site_label_1
_geom_bond_atom_site_label_2
_geom_bond_distance
Cr1 N2 2.052(4)
Cr1 C30 2.097(5)
Cr1 Cl2 2.3902(15)
Cr1 P2 2.4032(13)
Cr1 P1 2.4648(14)
Cr1 Cl1 2.4902(14)
Cr2 N5 2.064(3)
Cr2 C64 2.072(5)
Cr2 Cl5 2.3926(14)
Cr2 P4 2.4102(14)
Cr2 P3 2.4605(14)
Cr2 Cl4 2.4910(14)
Al1 C32 1.933(6)
Al1 C31 1.949(6)
Al1 Cl1 2.262(2)
Al1 Cl2 2.321(2)
Al2 C33 1.940(5)
Al2 C34 1.945(5)
Al2 N3 1.964(3)
Al2 Cl3 2.238(2)
Al3 C66 1.928(6)
Al3 C65 1.932(6)
Al3 Cl4 2.2623(19)
Al3 Cl5 2.3143(19)
Al4 N6 1.953(4)
Al4 C68 1.956(5)
Al4 C67 1.957(5)
Al4 Cl6 2.242(2)
N1 C1 1.393(5)
N1 P1 1.671(4)
N2 C1 1.349(6)
N2 C5 1.368(5)
N3 C5 1.405(6)
N3 P2 1.670(4)
N4 C35 1.393(6)
N4 P3 1.667(4)
N5 C39 1.351(6)
N5 C35 1.367(5)
N6 C39 1.395(5)
N6 P4 1.691(4)
P1 C6 1.808(5)
P1 C12 1.830(5)
P2 C18 1.821(5)
P2 C24 1.822(5)
P3 C40 1.786(5)
P3 C46 1.827(5)
P4 C52 1.804(4)
P4 C58 1.822(5)
C1 C2 1.371(7)
C2 C3 1.380(6)
C3 C4 1.389(7)
C4 C5 1.373(6)
C6 C11 1.354(7)
C6 C7 1.402(8)
C7 C8 1.352(8)
C8 C9 1.338(10)
C9 C10 1.378(11)
C10 C11 1.417(8)
C12 C13 1.379(7)
C12 C17 1.391(6)
C13 C14 1.382(8)
C14 C15 1.396(8)
C15 C16 1.350(8)
C16 C17 1.378(8)
C18 C19 1.385(7)
C18 C23 1.395(7)
C19 C20 1.356(7)
C20 C21 1.353(8)
C21 C22 1.426(8)
C22 C23 1.368(7)
C24 C25 1.392(7)
C24 C29 1.401(6)
C25 C26 1.405(7)
C26 C27 1.378(7)
C27 C28 1.365(8)
C28 C29 1.356(7)
C35 C36 1.373(6)
C36 C37 1.380(7)
C37 C38 1.371(6)
C38 C39 1.386(6)
C40 C45 1.382(8)
C40 C41 1.402(7)
C41 C42 1.375(8)
C42 C43 1.359(10)
C43 C44 1.370(10)
C44 C45 1.384(9)
C46 C51 1.352(7)
C46 C47 1.374(6)
C47 C48 1.386(8)
C48 C49 1.326(9)
C49 C50 1.353(8)
C50 C51 1.425(8)
C52 C53 1.363(7)
C52 C57 1.426(6)
C53 C54 1.401(6)
C54 C55 1.345(7)
C55 C56 1.378(8)
C56 C57 1.371(7)
C58 C59 1.378(6)
C58 C63 1.411(6)
C59 C60 1.392(7)
C60 C61 1.367(7)
C61 C62 1.364(8)
C62 C63 1.348(7)
C69 C75 1.198(16)
C69 C70 1.3900
C69 C74 1.3900
C70 C71 1.3900
C71 C72 1.3900
C72 C73 1.3900
C73 C74 1.3900
C76 C77 1.3900
C76 C81 1.3900
C76 C82 1.523(16)
C77 C78 1.3900
C78 C79 1.3900
C79 C80 1.3900
C80 C81 1.3900
C83 C84 1.3900
C83 C88 1.3900
C83 C89 1.457(12)
C84 C85 1.3900
C85 C86 1.3900
C86 C87 1.3900
C87 C88 1.3900

loop_
_geom_torsion_atom_site_label_1
_geom_torsion_atom_site_label_2
_geom_torsion_atom_site_label_3
_geom_torsion_atom_site_label_4
_geom_torsion
C1 N1 P1 C6 -110.6(4)
C1 N1 P1 C12 140.8(4)
C1 N1 P1 Cr1 12.9(4)
C5 N3 P2 C18 120.1(3)
Al2 N3 P2 C18 -71.0(3)
C5 N3 P2 C24 -124.5(3)
Al2 N3 P2 C24 44.3(3)
C5 N3 P2 Cr1 0.3(3)
Al2 N3 P2 Cr1 169.17(19)
C35 N4 P3 C40 -113.3(4)
C35 N4 P3 C46 138.5(4)
C35 N4 P3 Cr2 9.1(4)
C39 N6 P4 C52 120.9(3)
Al4 N6 P4 C52 -70.3(3)
C39 N6 P4 C58 -126.0(3)
Al4 N6 P4 C58 42.9(3)
C39 N6 P4 Cr2 -0.7(3)
Al4 N6 P4 Cr2 168.09(18)
C5 N2 C1 C2 -1.8(6)
Cr1 N2 C1 C2 -179.8(3)
C5 N2 C1 N1 179.2(4)
Cr1 N2 C1 N1 1.2(5)
P1 N1 C1 N2 -11.6(6)
P1 N1 C1 C2 169.4(4)
N2 C1 C2 C3 2.5(7)
N1 C1 C2 C3 -178.5(4)
C1 C2 C3 C4 -0.4(7)
C2 C3 C4 C5 -2.2(7)
C1 N2 C5 C4 -1.0(6)
Cr1 N2 C5 C4 176.9(3)
C1 N2 C5 N3 176.9(4)
Cr1 N2 C5 N3 -5.2(5)
C3 C4 C5 N2 3.0(7)
C3 C4 C5 N3 -174.9(4)
P2 N3 C5 N2 2.8(5)
Al2 N3 C5 N2 -166.4(3)
P2 N3 C5 C4 -179.3(3)
Al2 N3 C5 C4 11.5(5)
N1 P1 C6 C11 151.2(4)
C12 P1 C6 C11 -100.2(5)
Cr1 P1 C6 C11 45.4(5)
N1 P1 C6 C7 -32.0(5)
C12 P1 C6 C7 76.6(5)
Cr1 P1 C6 C7 -137.7(4)
C11 C6 C7 C8 -1.7(9)
P1 C6 C7 C8 -178.6(5)
C6 C7 C8 C9 0.4(10)
C7 C8 C9 C10 2.3(11)
C8 C9 C10 C11 -3.8(11)
C7 C6 C11 C10 0.1(8)
P1 C6 C11 C10 177.1(5)
C9 C10 C11 C6 2.5(10)
N1 P1 C12 C13 -34.6(5)
C6 P1 C12 C13 -147.8(4)
Cr1 P1 C12 C13 69.3(5)
N1 P1 C12 C17 146.2(4)
C6 P1 C12 C17 33.0(5)
Cr1 P1 C12 C17 -110.0(4)
C17 C12 C13 C14 0.5(8)
P1 C12 C13 C14 -178.7(5)
C12 C13 C14 C15 -0.2(9)
C13 C14 C15 C16 -0.1(10)
C14 C15 C16 C17 0.1(10)
C15 C16 C17 C12 0.3(10)
C13 C12 C17 C16 -0.6(9)
P1 C12 C17 C16 178.7(5)
N3 P2 C18 C19 3.5(4)
C24 P2 C18 C19 -110.6(4)
Cr1 P2 C18 C19 116.0(4)
N3 P2 C18 C23 -172.5(3)
C24 P2 C18 C23 73.4(4)
Cr1 P2 C18 C23 -60.0(4)
C23 C18 C19 C20 2.1(7)
P2 C18 C19 C20 -173.9(4)
C18 C19 C20 C21 -2.8(8)
C19 C20 C21 C22 2.6(9)
C20 C21 C22 C23 -1.8(8)
C21 C22 C23 C18 1.2(8)
C19 C18 C23 C22 -1.4(7)
P2 C18 C23 C22 174.8(4)
N3 P2 C24 C25 -131.8(4)
C18 P2 C24 C25 -14.6(4)
Cr1 P2 C24 C25 115.4(4)
N3 P2 C24 C29 48.2(4)
C18 P2 C24 C29 165.4(3)
Cr1 P2 C24 C29 -64.6(4)
C29 C24 C25 C26 -1.8(7)
P2 C24 C25 C26 178.2(4)
C24 C25 C26 C27 0.5(8)
C25 C26 C27 C28 1.7(8)
C26 C27 C28 C29 -2.8(8)
C27 C28 C29 C24 1.5(7)
C25 C24 C29 C28 0.8(7)
P2 C24 C29 C28 -179.2(4)
C39 N5 C35 C36 -0.9(6)
Cr2 N5 C35 C36 178.6(3)
C39 N5 C35 N4 179.1(4)
Cr2 N5 C35 N4 -1.3(5)
P3 N4 C35 N5 -6.8(6)
P3 N4 C35 C36 173.3(4)
N5 C35 C36 C37 3.2(7)
N4 C35 C36 C37 -176.8(4)
C35 C36 C37 C38 -2.0(7)
C36 C37 C38 C39 -1.4(7)
C35 N5 C39 C38 -2.6(6)
Cr2 N5 C39 C38 177.9(3)
C35 N5 C39 N6 175.8(4)
Cr2 N5 C39 N6 -3.8(5)
C37 C38 C39 N5 3.7(7)
C37 C38 C39 N6 -174.6(4)
P4 N6 C39 N5 2.8(5)
Al4 N6 C39 N5 -166.1(3)
P4 N6 C39 C38 -178.9(3)
Al4 N6 C39 C38 12.2(5)
N4 P3 C40 C45 -20.2(5)
C46 P3 C40 C45 88.4(5)
Cr2 P3 C40 C45 -125.3(4)
N4 P3 C40 C41 161.5(4)
C46 P3 C40 C41 -89.9(5)
Cr2 P3 C40 C41 56.4(5)
C45 C40 C41 C42 -1.1(9)
P3 C40 C41 C42 177.3(5)
C40 C41 C42 C43 0.7(10)
C41 C42 C43 C44 -0.1(12)
C42 C43 C44 C45 0.0(12)
C41 C40 C45 C44 1.0(9)
P3 C40 C45 C44 -177.3(5)
C43 C44 C45 C40 -0.5(11)
N4 P3 C46 C51 147.9(4)
C40 P3 C46 C51 36.0(5)
Cr2 P3 C46 C51 -106.8(4)
N4 P3 C46 C47 -34.7(5)
C40 P3 C46 C47 -146.7(4)
Cr2 P3 C46 C47 70.6(5)
C51 C46 C47 C48 -2.2(8)
P3 C46 C47 C48 -179.6(4)
C46 C47 C48 C49 1.1(9)
C47 C48 C49 C50 -0.1(10)
C48 C49 C50 C51 0.3(10)
C47 C46 C51 C50 2.3(8)
P3 C46 C51 C50 179.7(4)
C49 C50 C51 C46 -1.4(9)
N6 P4 C52 C53 3.3(5)
C58 P4 C52 C53 -109.8(4)
Cr2 P4 C52 C53 116.1(4)
N6 P4 C52 C57 -173.2(4)
C58 P4 C52 C57 73.7(4)
Cr2 P4 C52 C57 -60.3(4)
C57 C52 C53 C54 -0.6(7)
P4 C52 C53 C54 -177.0(4)
C52 C53 C54 C55 -0.5(8)
C53 C54 C55 C56 1.2(9)
C54 C55 C56 C57 -0.8(9)
C55 C56 C57 C52 -0.3(8)
C53 C52 C57 C56 1.0(7)
P4 C52 C57 C56 177.7(4)
N6 P4 C58 C59 -132.1(4)
C52 P4 C58 C59 -16.9(5)
Cr2 P4 C58 C59 114.7(4)
N6 P4 C58 C63 48.3(4)
C52 P4 C58 C63 163.6(4)
Cr2 P4 C58 C63 -64.9(4)
C63 C58 C59 C60 -1.6(8)
P4 C58 C59 C60 178.8(4)
C58 C59 C60 C61 1.2(9)
C59 C60 C61 C62 0.3(9)
C60 C61 C62 C63 -1.4(9)
C61 C62 C63 C58 1.1(8)
C59 C58 C63 C62 0.4(8)
P4 C58 C63 C62 -180.0(4)
C75 C69 C70 C71 179.0(12)
C74 C69 C70 C71 0.0
C69 C70 C71 C72 0.0
C70 C71 C72 C73 0.0
C71 C72 C73 C74 0.0
C72 C73 C74 C69 0.0
C75 C69 C74 C73 -179.0(11)
C70 C69 C74 C73 0.0
C81 C76 C77 C78 0.0
C82 C76 C77 C78 179.9(9)
C76 C77 C78 C79 0.0
C77 C78 C79 C80 0.0
C78 C79 C80 C81 0.0
C79 C80 C81 C76 0.0
C77 C76 C81 C80 0.0
C82 C76 C81 C80 -179.9(9)
C88 C83 C84 C85 0.0
C89 C83 C84 C85 165.3(8)
C83 C84 C85 C86 0.0
C84 C85 C86 C87 0.0
C85 C86 C87 C88 0.0
C86 C87 C88 C83 0.0
C84 C83 C88 C87 0.0
C89 C83 C88 C87 -165.4(8)
